data_1556419
loop_
_publ_author_name
'Goldsworthy, J.'
'Thomas, S.D.'
'Tizzard, G.J.'
'Coles, S.J.'
'Owen, G.R.'

_publ_section_title
;
 Adding to the Family of Copper Complexes Featuring Borohydride Ligands
 Based on 2-Mercaptopyridyl Units
;
_journal_name_full Inorganics
_journal_page_first 93
_journal_paper_doi 10.3390/inorganics7080093
_journal_volume 7
_journal_year 2019
_chemical_formula_moiety 'C23 H22 B Cu N P S'
_chemical_formula_sum 'C23 H22 B Cu N P S'
_chemical_formula_weight 449.79
_space_group_crystal_system monoclinic
_space_group_IT_number 15
_space_group_name_Hall '-C 2yc'
_space_group_name_H-M_alt 'C 1 2/c 1'
_atom_sites_solution_hydrogens mixed
_atom_sites_solution_primary dual
_cell_angle_alpha 90
_cell_angle_beta 97.6274(4)
_cell_angle_gamma 90
_cell_formula_units_Z 8
_cell_length_a 11.90994(6)
_cell_length_b 13.21619(7)
_cell_length_c 26.83905(13)
_cell_measurement_reflns_used 30315
_cell_measurement_temperature 100(2)
_cell_measurement_theta_max 70.1470
_cell_measurement_theta_min 3.2910
_cell_volume 4187.20(4)
_computing_cell_refinement 'CrysAlisPro 1.171.40.40a (Rigaku OD, 2019)'
_computing_data_collection 'CrysAlisPro 1.171.40.40a (Rigaku OD, 2019)'
_computing_data_reduction 'CrysAlisPro 1.171.40.40a (Rigaku OD, 2019)'
_computing_molecular_graphics 'Olex2 (Dolomanov et al., 2009)'
_computing_publication_material 'Olex2 (Dolomanov et al., 2009)'
_computing_structure_refinement 'ShelXL (Sheldrick, 2015)'
_computing_structure_solution 'ShelXT (Sheldrick, 2015)'
_diffrn_ambient_environment N~2~
_diffrn_ambient_temperature 100(2)
_diffrn_detector 'hybrid pixel detector'
_diffrn_detector_area_resol_mean 10
_diffrn_detector_dtime 0.000
_diffrn_detector_type 'Rigaku, HyPix 6000'
_diffrn_measured_fraction_theta_full 0.999
_diffrn_measured_fraction_theta_max 0.995
_diffrn_measurement_details
;
List of Runs (angles in degrees, time in seconds):

  # Type    Start    End  Width  t~exp~   \w     \q     \k     \f   Frames
--------------------------------------------------------------------------
  1  \w    -84.00  94.00   0.50    0.50    --    5.00   0.00-180.00  356
  2  \w    -84.00  94.00   0.50    0.50    --    5.00  39.00  90.00  356
  3  \w   -179.00  -1.00   0.50    1.00    --  -90.00  57.00-135.57  356
  4  \w   -179.00  -1.00   0.50    1.00    --  -90.00  59.00  53.30  356
  5  \w   -179.00  -1.00   0.50    1.00    --  -90.00  59.00-109.60  356
  6  \w   -179.00  -1.00   0.50    1.00    --  -90.00  10.00-180.00  356
  7  \w   -179.00  -1.00   0.50    1.00    --  -90.00  56.00 164.43  356
  8  \w   -179.00  -1.00   0.50    1.00    --  -90.00  58.00  -0.62  356
  9  \w   -179.00  -1.00   0.50    1.00    --  -90.00  59.00-109.60  356
 10  \w   -109.00 -29.00   0.50    1.00    --  -90.00  57.00  95.13  160
 11  \w    -57.00 -12.00   0.50    1.00    --  -90.00  59.00 131.02   90
 12  \w    -85.00 -28.00   0.50    1.00    --  -90.00  58.00-166.85  114
 13  \w   -178.00-125.00   0.50    1.00    --  -90.00  59.00 -45.63  106
 14  \w   -121.00 -93.00   0.50    1.00    --  -90.00  59.00 -45.63   56
 15  \w   -171.00  -5.00   0.50    1.00    --  -90.00  49.00 120.00  332
 16  \w   -167.00-133.00   0.50    1.00    --  -90.00  59.00  24.77   68
 17  \w   -178.00 -78.00   0.50    1.00    --  -90.00  59.00 179.56  200
 18  \w    -73.00 -39.00   0.50    1.00    --  -90.00  59.00 179.56   68
 19  \w   -178.00-107.00   0.50    1.00    --  -90.00  59.00 131.02  142
;
_diffrn_measurement_device 'four-circle diffractometer'
_diffrn_measurement_device_details 'Rigaku, AFC11 quarter \c goniometer'
_diffrn_measurement_device_type
'Rigaku 007HF equipped with Varimax confocal mirrors and an AFC11 goniometer and HyPix 6000 detector'
_diffrn_measurement_method 'profile data from \w-scans'
_diffrn_measurement_specimen_support 'MiTeGen MicroLoop'
_diffrn_orient_matrix_type 'CrysAlisPro convention (1999,Acta A55,543-557)'
_diffrn_orient_matrix_UB_11 0.1059522000
_diffrn_orient_matrix_UB_12 -0.0054486000
_diffrn_orient_matrix_UB_13 0.0396273000
_diffrn_orient_matrix_UB_21 -0.0121247000
_diffrn_orient_matrix_UB_22 0.1135270000
_diffrn_orient_matrix_UB_23 0.0112249000
_diffrn_orient_matrix_UB_31 -0.0752005000
_diffrn_orient_matrix_UB_32 -0.0259774000
_diffrn_orient_matrix_UB_33 0.0407039000
_diffrn_radiation_collimation 'Varimax focusing mirrors'
_diffrn_radiation_probe x-ray
_diffrn_radiation_type CuK\a
_diffrn_radiation_wavelength 1.54178
_diffrn_reflns_av_R_equivalents 0.0259
_diffrn_reflns_av_unetI/netI 0.0114
_diffrn_reflns_Laue_measured_fraction_full 0.999
_diffrn_reflns_Laue_measured_fraction_max 0.995
_diffrn_reflns_limit_h_max 13
_diffrn_reflns_limit_h_min -14
_diffrn_reflns_limit_k_max 15
_diffrn_reflns_limit_k_min -15
_diffrn_reflns_limit_l_max 32
_diffrn_reflns_limit_l_min -32
_diffrn_reflns_number 38239
_diffrn_reflns_point_group_measured_fraction_full 0.999
_diffrn_reflns_point_group_measured_fraction_max 0.995
_diffrn_reflns_theta_full 67.679
_diffrn_reflns_theta_max 70.065
_diffrn_reflns_theta_min 3.323
_diffrn_source 'Rotating anode'
_diffrn_source_current 30.0
_diffrn_source_power 1.2
_diffrn_source_target Cu
_diffrn_source_type 'Rigaku 007 HF'
_diffrn_source_voltage 40.0
_exptl_absorpt_coefficient_mu 3.175
_exptl_absorpt_correction_T_max 0.975
_exptl_absorpt_correction_T_min 0.745
_exptl_absorpt_correction_type gaussian
_exptl_absorpt_process_details
;
CrysAlisPro 1.171.40.40a (Rigaku Oxford Diffraction, 2019)
Numerical absorption correction based on gaussian integration over
			a multifaceted crystal model
Empirical absorption correction using spherical harmonics,
 implemented in SCALE3 ABSPACK scaling algorithm.
;
_exptl_crystal_colour 'light yellow'
_exptl_crystal_colour_modifier light
_exptl_crystal_colour_primary yellow
_exptl_crystal_density_diffrn 1.427
_exptl_crystal_description block
_exptl_crystal_F_000 1856
_exptl_crystal_recrystallization_method 'The material was recrystallised from ether and hexane'
_exptl_crystal_size_max 0.131
_exptl_crystal_size_mid 0.086
_exptl_crystal_size_min 0.071
_refine_diff_density_max 0.316
_refine_diff_density_min -0.350
_refine_diff_density_rms 0.045
_refine_ls_extinction_coef .
_refine_ls_extinction_method none
_refine_ls_goodness_of_fit_ref 1.072
_refine_ls_hydrogen_treatment mixed
_refine_ls_matrix_type full
_refine_ls_number_parameters 290
_refine_ls_number_reflns 3963
_refine_ls_number_restraints 68
_refine_ls_restrained_S_all 1.833
_refine_ls_R_factor_all 0.0246
_refine_ls_R_factor_gt 0.0244
_refine_ls_shift/su_max 0.002
_refine_ls_shift/su_mean 0.000
_refine_ls_structure_factor_coef Fsqd
_refine_ls_weighting_details 'w=1/[\s^2^(Fo^2^)+(0.0323P)^2^+5.5202P] where P=(Fo^2^+2Fc^2^)/3'
_refine_ls_weighting_scheme calc
_refine_ls_wR_factor_gt 0.0662
_refine_ls_wR_factor_ref 0.0664
_reflns_Friedel_coverage 0.000
_reflns_Friedel_fraction_full .
_reflns_Friedel_fraction_max .
_reflns_number_gt 3908
_reflns_number_total 3963
_reflns_threshold_expression 'I > 2\s(I)'
_cod_data_source_file Inorganics-2019-7-93-1.cif
_cod_data_source_block 1
_cod_database_code 1556419
_chemical_oxdiff_formula 'C20 H22 B N P S Cu'
_chemical_oxdiff_usercomment JG10
_shelx_space_group_comment
;
The symmetry employed for this shelxl refinement is uniquely defined
by the following loop, which should always be used as a source of
symmetry information in preference to the above space-group names.
They are only intended as comments.
;
_shelx_estimated_absorpt_t_max 0.806
_shelx_estimated_absorpt_t_min 0.681
_reflns_odcompleteness_completeness 99.42
_reflns_odcompleteness_iscentric 1
_reflns_odcompleteness_theta 69.95
_olex2_refinement_description
;
1. Fixed Uiso
 At 1.2 times of:
  All C(H) groups, All C(H,H) groups
 At 1.5 times of:
  All B(H,H,H) groups
2. Shared sites
{C1B, N1A}
{N1B, C1A}
3. Restrained distances
 N1A-B1A
 1.49 with sigma of 0.01
 S1A-C1A \\sim S1B-C1B
 with sigma of 0.02
 N1A-C1A \\sim N1B-C1B
 with sigma of 0.02
 N1A-C5 \\sim N1B-C5
 with sigma of 0.02
 C1A-C2 \\sim C1B-C2
 with sigma of 0.02
 S1A-N1A \\sim S1B-N1B
 with sigma of 0.04
 S1A-C2 \\sim S1B-C2
 with sigma of 0.04
 N1A-C2 \\sim N1B-C2
 with sigma of 0.04
 C1A-C5 \\sim C1B-C5
 with sigma of 0.04
 H1AC-H1AA \\sim H1AC-H1AB \\sim H1AA-H1AB \\sim H1BC-H1BA \\sim H1BC-H1BB
\\sim H1BA-H1BB
 with sigma of 0.04
 B1A-N1A \\sim B1B-N1B
 with sigma of 0.02
 B1A-C1A \\sim B1B-C1B
 with sigma of 0.04
 B1A-C5 \\sim B1B-C5
 with sigma of 0.04
 B1A-H1AC \\sim B1A-H1AA \\sim B1A-H1AB \\sim B1B-H1BC \\sim B1B-H1BA \\sim
B1B-H1BB
 with sigma of 0.02
4. Uiso/Uaniso restraints and constraints
Uanis(C1B) = Uanis(N1A)
Uanis(N1B) = Uanis(C1A)
5. Rigid body (RIGU) restrains
 S1A, N1A, C1A, B1A, S1B, N1B, C1B, B1B
 with sigma for 1-2 distances of 0.001 and sigma for 1-3 distances of 0.001
6. Others
 Sof(H2B)=Sof(H5B)=Sof(S1B)=Sof(N1B)=Sof(C1B)=Sof(B1B)=Sof(H1BA)=Sof(H1BB)=
 Sof(H1BC)=1-FVAR(1)
 Sof(H2A)=Sof(H5A)=Sof(S1A)=Sof(N1A)=Sof(C1A)=Sof(B1A)=Sof(H1AA)=Sof(H1AB)=
 Sof(H1AC)=FVAR(1)
7.a Aromatic/amide H refined with riding coordinates:
 C2(H2A), C2(H2B), C3(H3), C4(H4), C5(H5A), C5(H5B), C7(H7), C8(H8), C9(H9),
 C10(H10), C11(H11), C13(H13), C14(H14), C15(H15), C16(H16), C17(H17), C19(H19),
  C20(H20), C21(H21), C22(H22), C23(H23)
;
_olex2_date_sample_data_collection 2019-02-26
_olex2_date_sample_submission 2019-02-12
_olex2_diffrn_ambient_temperature_device 'Oxford Cryosystems'
_olex2_exptl_crystal_mounting_method 'The crystal was mounted on a MITIGEN holder in perfluoroether oil'
_olex2_submission_original_sample_id JG10
_olex2_submission_special_instructions 'No special instructions were received'
_oxdiff_exptl_absorpt_empirical_details
;
Empirical correction (ABSPACK) includes:
- Absorption correction using spherical harmonics
- Frame scaling
;
_oxdiff_exptl_absorpt_empirical_full_max 2.964
_oxdiff_exptl_absorpt_empirical_full_min 0.712

loop_
_space_group_symop_operation_xyz
'x, y, z'
'-x, y, -z+1/2'
'x+1/2, y+1/2, z'
'-x+1/2, y+1/2, -z+1/2'
'-x, -y, -z'
'x, -y, z-1/2'
'-x+1/2, -y+1/2, -z'
'x+1/2, -y+1/2, z-1/2'

loop_
_atom_site_label
_atom_site_type_symbol
_atom_site_fract_x
_atom_site_fract_y
_atom_site_fract_z
_atom_site_U_iso_or_equiv
_atom_site_adp_type
_atom_site_occupancy
_atom_site_site_symmetry_order
_atom_site_calc_flag
_atom_site_refinement_flags_posn
_atom_site_refinement_flags_adp
_atom_site_refinement_flags_occupancy
_atom_site_disorder_assembly
_atom_site_disorder_group
Cu1 Cu 0.69659(2) 0.61850(2) 0.38837(2) 0.02007(8) Uani 1 1 d . . . . .
P1 P 0.85699(3) 0.58003(3) 0.36239(2) 0.01694(9) Uani 1 1 d . . . . .
C2 C 0.33740(13) 0.70064(12) 0.38216(6) 0.0229(3) Uani 1 1 d D . . . .
H2A H 0.311927 0.726699 0.349634 0.027 Uiso 0.563(2) 1 calc R . P A 1
H2B H 0.311927 0.726699 0.349634 0.027 Uiso 0.437(2) 1 calc R . P A 2
C3 C 0.26273(13) 0.69382(12) 0.41630(6) 0.0258(3) Uani 1 1 d . . . . .
H3 H 0.186180 0.714423 0.407745 0.031 Uiso 1 1 calc R . . . .
C4 C 0.30091(13) 0.65594(13) 0.46413(6) 0.0266(3) Uani 1 1 d . . . . .
H4 H 0.250321 0.648631 0.488440 0.032 Uiso 1 1 calc R . . . .
C5 C 0.41174(14) 0.62971(12) 0.47528(6) 0.0249(3) Uani 1 1 d D . . . .
H5A H 0.438159 0.605318 0.508037 0.030 Uiso 0.563(2) 1 calc R . P A 1
H5B H 0.438159 0.605318 0.508037 0.030 Uiso 0.437(2) 1 calc R . P A 2
C6 C 0.94269(12) 0.69034(11) 0.35163(5) 0.0202(3) Uani 1 1 d . . . . .
C7 C 1.01548(13) 0.69263(13) 0.31491(6) 0.0256(3) Uani 1 1 d . . . . .
H7 H 1.022895 0.634583 0.294721 0.031 Uiso 1 1 calc R . . . .
C8 C 1.07724(15) 0.77975(15) 0.30779(6) 0.0337(4) Uani 1 1 d . . . . .
H8 H 1.126299 0.781164 0.282629 0.040 Uiso 1 1 calc R . . . .
C9 C 1.06720(16) 0.86426(14) 0.33734(7) 0.0369(4) Uani 1 1 d . . . . .
H9 H 1.108977 0.923749 0.332237 0.044 Uiso 1 1 calc R . . . .
C10 C 0.99634(15) 0.86234(13) 0.37437(7) 0.0335(4) Uani 1 1 d . . . . .
H10 H 0.990445 0.920190 0.394866 0.040 Uiso 1 1 calc R . . . .
C11 C 0.93385(13) 0.77582(12) 0.38155(6) 0.0255(3) Uani 1 1 d . . . . .
H11 H 0.885095 0.774832 0.406831 0.031 Uiso 1 1 calc R . . . .
C12 C 0.95335(12) 0.49879(11) 0.40284(5) 0.0183(3) Uani 1 1 d . . . . .
C13 C 0.91007(13) 0.44346(11) 0.44025(6) 0.0211(3) Uani 1 1 d . . . . .
H13 H 0.831687 0.447226 0.443430 0.025 Uiso 1 1 calc R . . . .
C14 C 0.98133(14) 0.38284(11) 0.47287(6) 0.0254(3) Uani 1 1 d . . . . .
H14 H 0.951486 0.345299 0.498290 0.031 Uiso 1 1 calc R . . . .
C15 C 1.09559(14) 0.37696(11) 0.46846(6) 0.0262(3) Uani 1 1 d . . . . .
H15 H 1.144166 0.335860 0.490986 0.031 Uiso 1 1 calc R . . . .
C16 C 1.13910(13) 0.43106(12) 0.43115(6) 0.0259(3) Uani 1 1 d . . . . .
H16 H 1.217436 0.426472 0.427968 0.031 Uiso 1 1 calc R . . . .
C17 C 1.06865(13) 0.49197(12) 0.39840(6) 0.0229(3) Uani 1 1 d . . . . .
H17 H 1.098923 0.529047 0.372940 0.028 Uiso 1 1 calc R . . . .
C18 C 0.83317(12) 0.51396(11) 0.30212(5) 0.0194(3) Uani 1 1 d . . . . .
C19 C 0.88350(12) 0.42156(12) 0.29351(6) 0.0237(3) Uani 1 1 d . . . . .
H19 H 0.937970 0.393036 0.318668 0.028 Uiso 1 1 calc R . . . .
C20 C 0.85432(14) 0.37095(13) 0.24826(6) 0.0291(4) Uani 1 1 d . . . . .
H20 H 0.888949 0.307953 0.242644 0.035 Uiso 1 1 calc R . . . .
C21 C 0.77509(14) 0.41178(14) 0.21130(6) 0.0304(4) Uani 1 1 d . . . . .
H21 H 0.755634 0.377062 0.180370 0.036 Uiso 1 1 calc R . . . .
C22 C 0.72413(15) 0.50373(14) 0.21963(6) 0.0322(4) Uani 1 1 d . . . . .
H22 H 0.669549 0.531780 0.194368 0.039 Uiso 1 1 calc R . . . .
C23 C 0.75265(14) 0.55451(13) 0.26458(6) 0.0269(3) Uani 1 1 d . . . . .
H23 H 0.717428 0.617294 0.270059 0.032 Uiso 1 1 calc R . . . .
S1A S 0.53705(18) 0.6731(2) 0.34573(6) 0.0196(4) Uani 0.563(2) 1 d D U P A 1
N1A N 0.48778(11) 0.63737(10) 0.44037(5) 0.0194(3) Uani 0.563(2) 1 d D U P A 1
C1A C 0.45020(11) 0.67050(10) 0.39351(5) 0.0187(3) Uani 0.563(2) 1 d D U P A 1
B1A B 0.6151(8) 0.6105(15) 0.4535(7) 0.0227(19) Uani 0.563(2) 1 d D U P A 1
H1AA H 0.679(3) 0.674(2) 0.4463(11) 0.034 Uiso 0.563(2) 1 d DR . P A 1
H1AB H 0.641(3) 0.538(2) 0.4336(11) 0.034 Uiso 0.563(2) 1 d DR . P A 1
H1AC H 0.630(3) 0.595(2) 0.4970(10) 0.034 Uiso 0.563(2) 1 d DR . P A 1
S1B S 0.62388(19) 0.5963(4) 0.45963(16) 0.0207(6) Uani 0.437(2) 1 d D U P A 2
N1B N 0.45020(11) 0.67050(10) 0.39351(5) 0.0187(3) Uani 0.437(2) 1 d D U P A 2
C1B C 0.48778(11) 0.63737(10) 0.44037(5) 0.0194(3) Uani 0.437(2) 1 d D U P A 2
B1B B 0.5265(12) 0.6741(13) 0.3550(5) 0.0210(18) Uani 0.437(2) 1 d D U P A 2
H1BA H 0.608(3) 0.724(3) 0.3654(14) 0.032 Uiso 0.437(2) 1 d DR . P A 2
H1BB H 0.563(3) 0.594(2) 0.3467(15) 0.032 Uiso 0.437(2) 1 d DR . P A 2
H1BC H 0.484(3) 0.705(3) 0.3161(11) 0.032 Uiso 0.437(2) 1 d DR . P A 2

loop_
_atom_site_aniso_label
_atom_site_aniso_U_11
_atom_site_aniso_U_22
_atom_site_aniso_U_33
_atom_site_aniso_U_23
_atom_site_aniso_U_13
_atom_site_aniso_U_12
Cu1 0.01570(12) 0.01913(13) 0.02570(13) -0.00150(8) 0.00394(9) 0.00189(8)
P1 0.01407(17) 0.01717(18) 0.01944(18) -0.00018(13) 0.00177(13) 0.00082(13)
C2 0.0192(7) 0.0236(8) 0.0252(7) -0.0010(6) 0.0004(6) 0.0022(6)
C3 0.0163(7) 0.0273(8) 0.0338(8) -0.0040(7) 0.0034(6) 0.0007(6)
C4 0.0244(8) 0.0273(8) 0.0300(8) -0.0026(7) 0.0113(6) -0.0027(6)
C5 0.0281(8) 0.0250(8) 0.0221(7) -0.0006(6) 0.0052(6) 0.0015(6)
C6 0.0170(7) 0.0205(7) 0.0214(7) 0.0030(6) -0.0040(5) -0.0001(6)
C7 0.0236(7) 0.0313(8) 0.0209(7) 0.0026(6) -0.0011(6) -0.0055(6)
C8 0.0280(8) 0.0462(11) 0.0250(8) 0.0100(7) -0.0035(7) -0.0145(8)
C9 0.0359(10) 0.0324(9) 0.0383(10) 0.0107(8) -0.0106(8) -0.0170(8)
C10 0.0355(9) 0.0209(8) 0.0401(10) -0.0007(7) -0.0100(8) -0.0044(7)
C11 0.0229(8) 0.0230(8) 0.0286(8) 0.0000(6) -0.0034(6) 0.0008(6)
C12 0.0187(7) 0.0165(7) 0.0190(7) -0.0035(5) -0.0004(5) 0.0010(5)
C13 0.0209(7) 0.0183(7) 0.0238(7) -0.0022(6) 0.0016(6) -0.0022(6)
C14 0.0312(8) 0.0185(7) 0.0255(8) 0.0018(6) -0.0002(6) -0.0023(6)
C15 0.0300(8) 0.0175(7) 0.0279(8) -0.0016(6) -0.0076(6) 0.0030(6)
C16 0.0193(7) 0.0263(8) 0.0306(8) -0.0040(6) -0.0018(6) 0.0043(6)
C17 0.0205(7) 0.0241(8) 0.0241(7) -0.0002(6) 0.0026(6) 0.0016(6)
C18 0.0157(6) 0.0220(7) 0.0205(7) 0.0000(6) 0.0025(5) -0.0035(5)
C19 0.0169(7) 0.0282(8) 0.0253(8) -0.0049(6) 0.0001(6) 0.0011(6)
C20 0.0232(8) 0.0328(9) 0.0316(9) -0.0113(7) 0.0045(7) -0.0012(6)
C21 0.0285(8) 0.0398(10) 0.0224(8) -0.0078(7) 0.0016(6) -0.0103(7)
C22 0.0326(9) 0.0378(10) 0.0236(8) 0.0038(7) -0.0062(7) -0.0052(7)
C23 0.0268(8) 0.0243(8) 0.0280(8) 0.0024(6) -0.0019(6) 0.0000(6)
S1A 0.0161(6) 0.0267(6) 0.0169(7) 0.0034(5) 0.0050(4) 0.0037(4)
N1A 0.0192(6) 0.0177(6) 0.0213(6) -0.0017(5) 0.0022(5) 0.0004(5)
C1A 0.0178(6) 0.0160(6) 0.0221(6) -0.0015(5) 0.0019(5) 0.0001(5)
B1A 0.0248(18) 0.028(5) 0.015(3) 0.009(2) -0.0008(18) 0.005(2)
S1B 0.0187(7) 0.0232(12) 0.0189(13) 0.0047(8) -0.0022(5) 0.0035(5)
N1B 0.0178(6) 0.0160(6) 0.0221(6) -0.0015(5) 0.0019(5) 0.0001(5)
C1B 0.0192(6) 0.0177(6) 0.0213(6) -0.0017(5) 0.0022(5) 0.0004(5)
B1B 0.020(3) 0.026(4) 0.017(3) 0.003(3) 0.001(2) 0.004(2)

loop_
_atom_type_symbol
_atom_type_description
_atom_type_scat_dispersion_real
_atom_type_scat_dispersion_imag
_atom_type_scat_source
C C 0.0181 0.0091 'International Tables Vol C Tables 4.2.6.8 and 6.1.1.4'
H H 0.0000 0.0000 'International Tables Vol C Tables 4.2.6.8 and 6.1.1.4'
B B 0.0090 0.0039 'International Tables Vol C Tables 4.2.6.8 and 6.1.1.4'
Cu Cu -1.9646 0.5888 'International Tables Vol C Tables 4.2.6.8 and 6.1.1.4'
N N 0.0311 0.0180 'International Tables Vol C Tables 4.2.6.8 and 6.1.1.4'
P P 0.2955 0.4335 'International Tables Vol C Tables 4.2.6.8 and 6.1.1.4'
S S 0.3331 0.5567 'International Tables Vol C Tables 4.2.6.8 and 6.1.1.4'

loop_
_exptl_crystal_face_index_h
_exptl_crystal_face_index_k
_exptl_crystal_face_index_l
_exptl_crystal_face_perp_dist
-2 2 5 0.0407
-2 0 5 0.0497
0 5 1 0.0307
2 1 -5 0.0745
2 0 -5 0.0757
0 -1 0 0.0474
-3 0 -5 0.0438
3 0 5 0.0276

loop_
_geom_angle_atom_site_label_1
_geom_angle_atom_site_label_2
_geom_angle_atom_site_label_3
_geom_angle
_geom_angle_site_symmetry_1
_geom_angle_site_symmetry_3
P1 Cu1 S1A 129.93(3) . .
P1 Cu1 H1AA 126.3(10) . .
P1 Cu1 H1AB 119.5(10) . .
P1 Cu1 S1B 134.69(5) . .
P1 Cu1 H1BA 124.6(12) . .
P1 Cu1 H1BB 119.1(11) . .
S1A Cu1 H1AA 97.4(11) . .
S1A Cu1 H1AB 100.1(11) . .
H1AA Cu1 H1AB 63.4(12) . .
S1B Cu1 H1BA 96.9(13) . .
S1B Cu1 H1BB 95.5(13) . .
H1BA Cu1 H1BB 60.9(13) . .
C6 P1 Cu1 113.38(5) . .
C6 P1 C18 105.43(7) . .
C12 P1 Cu1 117.17(5) . .
C12 P1 C6 104.12(7) . .
C12 P1 C18 104.92(7) . .
C18 P1 Cu1 110.80(5) . .
C3 C2 H2A 119.0 . .
C3 C2 H2B 119.0 . .
C3 C2 C1A 122.00(14) . .
C3 C2 N1B 122.00(14) . .
C1A C2 H2A 119.0 . .
N1B C2 H2B 119.0 . .
C2 C3 H3 120.7 . .
C2 C3 C4 118.69(14) . .
C4 C3 H3 120.7 . .
C3 C4 H4 120.6 . .
C5 C4 C3 118.82(14) . .
C5 C4 H4 120.6 . .
C4 C5 H5A 118.9 . .
C4 C5 H5B 118.9 . .
C4 C5 N1A 122.24(15) . .
C4 C5 C1B 122.24(15) . .
N1A C5 H5A 118.9 . .
C1B C5 H5B 118.9 . .
C7 C6 P1 122.80(12) . .
C7 C6 C11 119.27(14) . .
C11 C6 P1 117.93(12) . .
C6 C7 H7 119.9 . .
C8 C7 C6 120.21(16) . .
C8 C7 H7 119.9 . .
C7 C8 H8 120.0 . .
C9 C8 C7 120.07(17) . .
C9 C8 H8 120.0 . .
C8 C9 H9 119.9 . .
C8 C9 C10 120.19(16) . .
C10 C9 H9 119.9 . .
C9 C10 H10 119.9 . .
C9 C10 C11 120.12(17) . .
C11 C10 H10 119.9 . .
C6 C11 H11 119.9 . .
C10 C11 C6 120.13(16) . .
C10 C11 H11 119.9 . .
C13 C12 P1 118.30(11) . .
C13 C12 C17 119.27(13) . .
C17 C12 P1 122.41(11) . .
C12 C13 H13 119.9 . .
C14 C13 C12 120.17(14) . .
C14 C13 H13 119.9 . .
C13 C14 H14 119.9 . .
C15 C14 C13 120.25(15) . .
C15 C14 H14 119.9 . .
C14 C15 H15 120.0 . .
C14 C15 C16 119.95(14) . .
C16 C15 H15 120.0 . .
C15 C16 H16 119.9 . .
C15 C16 C17 120.26(15) . .
C17 C16 H16 119.9 . .
C12 C17 H17 119.9 . .
C16 C17 C12 120.11(15) . .
C16 C17 H17 119.9 . .
C19 C18 P1 123.10(11) . .
C19 C18 C23 118.97(14) . .
C23 C18 P1 117.69(12) . .
C18 C19 H19 119.9 . .
C20 C19 C18 120.24(15) . .
C20 C19 H19 119.9 . .
C19 C20 H20 119.8 . .
C21 C20 C19 120.41(16) . .
C21 C20 H20 119.8 . .
C20 C21 H21 120.1 . .
C20 C21 C22 119.77(15) . .
C22 C21 H21 120.1 . .
C21 C22 H22 119.9 . .
C23 C22 C21 120.17(16) . .
C23 C22 H22 119.9 . .
C18 C23 H23 119.8 . .
C22 C23 C18 120.45(16) . .
C22 C23 H23 119.8 . .
C1A S1A Cu1 99.53(9) . .
C5 N1A B1A 122.3(6) . .
C1A N1A C5 119.09(13) . .
C1A N1A B1A 118.6(6) . .
C2 C1A S1A 118.66(13) . .
N1A C1A C2 119.08(13) . .
N1A C1A S1A 122.22(12) . .
N1A B1A H1AA 116(2) . .
N1A B1A H1AB 113(2) . .
N1A B1A H1AC 106(2) . .
H1AA B1A H1AB 107(2) . .
H1AA B1A H1AC 106(2) . .
H1AB B1A H1AC 108(2) . .
C1B S1B Cu1 99.14(16) . .
C2 N1B B1B 120.4(6) . .
C1B N1B C2 119.08(13) . .
C1B N1B B1B 120.5(6) . .
C5 C1B S1B 116.48(17) . .
N1B C1B C5 119.09(13) . .
N1B C1B S1B 124.33(18) . .
N1B B1B H1BA 115(2) . .
N1B B1B H1BB 113(2) . .
N1B B1B H1BC 114(2) . .
H1BA B1B H1BB 103(2) . .
H1BA B1B H1BC 105(2) . .
H1BB B1B H1BC 106(2) . .

loop_
_geom_bond_atom_site_label_1
_geom_bond_atom_site_label_2
_geom_bond_distance
_geom_bond_site_symmetry_2
Cu1 P1 2.1789(4) .
Cu1 S1A 2.205(2) .
Cu1 H1AA 1.75(3) .
Cu1 H1AB 1.81(3) .
Cu1 S1B 2.221(4) .
Cu1 H1BA 1.81(4) .
Cu1 H1BB 1.85(4) .
P1 C6 1.8246(15) .
P1 C12 1.8214(15) .
P1 C18 1.8271(15) .
C2 H2A 0.9500 .
C2 H2B 0.9500 .
C2 C3 1.362(2) .
C2 C1A 1.396(2) .
C2 N1B 1.396(2) .
C3 H3 0.9500 .
C3 C4 1.397(2) .
C4 H4 0.9500 .
C4 C5 1.359(2) .
C5 H5A 0.9500 .
C5 H5B 0.9500 .
C5 N1A 1.391(2) .
C5 C1B 1.391(2) .
C6 C7 1.397(2) .
C6 C11 1.398(2) .
C7 H7 0.9500 .
C7 C8 1.393(2) .
C8 H8 0.9500 .
C8 C9 1.384(3) .
C9 H9 0.9500 .
C9 C10 1.387(3) .
C10 H10 0.9500 .
C10 C11 1.392(2) .
C11 H11 0.9500 .
C12 C13 1.395(2) .
C12 C17 1.397(2) .
C13 H13 0.9500 .
C13 C14 1.390(2) .
C14 H14 0.9500 .
C14 C15 1.384(2) .
C15 H15 0.9500 .
C15 C16 1.386(2) .
C16 H16 0.9500 .
C16 C17 1.389(2) .
C17 H17 0.9500 .
C18 C19 1.393(2) .
C18 C23 1.402(2) .
C19 H19 0.9500 .
C19 C20 1.390(2) .
C20 H20 0.9500 .
C20 C21 1.385(2) .
C21 H21 0.9500 .
C21 C22 1.390(3) .
C22 H22 0.9500 .
C22 C23 1.383(2) .
C23 H23 0.9500 .
S1A C1A 1.7515(17) .
N1A C1A 1.3506(19) .
N1A B1A 1.551(8) .
B1A H1AA 1.17(2) .
B1A H1AB 1.16(2) .
B1A H1AC 1.17(2) .
S1B C1B 1.722(2) .
N1B C1B 1.3506(19) .
N1B B1B 1.465(10) .
B1B H1BA 1.18(2) .
B1B H1BB 1.18(2) .
B1B H1BC 1.17(2) .

loop_
_geom_torsion_atom_site_label_1
_geom_torsion_atom_site_label_2
_geom_torsion_atom_site_label_3
_geom_torsion_atom_site_label_4
_geom_torsion
_geom_torsion_site_symmetry_1
_geom_torsion_site_symmetry_2
_geom_torsion_site_symmetry_3
_geom_torsion_site_symmetry_4
Cu1 P1 C6 C7 -148.59(11) . . . .
Cu1 P1 C6 C11 31.12(13) . . . .
Cu1 P1 C12 C13 17.27(13) . . . .
Cu1 P1 C12 C17 -161.23(11) . . . .
Cu1 P1 C18 C19 -127.66(12) . . . .
Cu1 P1 C18 C23 46.53(13) . . . .
Cu1 S1A C1A C2 179.94(11) . . . .
Cu1 S1A C1A N1A -2.23(19) . . . .
Cu1 S1B C1B C5 176.67(13) . . . .
Cu1 S1B C1B N1B 0.4(3) . . . .
P1 C6 C7 C8 178.79(12) . . . .
P1 C6 C11 C10 -179.16(12) . . . .
P1 C12 C13 C14 -178.12(11) . . . .
P1 C12 C17 C16 178.14(12) . . . .
P1 C18 C19 C20 174.39(12) . . . .
P1 C18 C23 C22 -174.76(13) . . . .
C2 C3 C4 C5 1.7(2) . . . .
C2 N1B C1B C5 3.0(2) . . . .
C2 N1B C1B S1B 179.1(2) . . . .
C3 C2 C1A S1A 175.18(16) . . . .
C3 C2 C1A N1A -2.7(2) . . . .
C3 C2 N1B C1B -2.7(2) . . . .
C3 C2 N1B B1B 176.8(9) . . . .
C3 C4 C5 N1A -1.4(2) . . . .
C3 C4 C5 C1B -1.4(2) . . . .
C4 C5 N1A C1A -1.0(2) . . . .
C4 C5 N1A B1A 178.1(9) . . . .
C4 C5 C1B S1B -177.5(2) . . . .
C4 C5 C1B N1B -1.0(2) . . . .
C5 N1A C1A C2 3.0(2) . . . .
C5 N1A C1A S1A -174.83(16) . . . .
C6 P1 C12 C13 143.36(12) . . . .
C6 P1 C12 C17 -35.14(14) . . . .
C6 P1 C18 C19 109.30(13) . . . .
C6 P1 C18 C23 -76.51(13) . . . .
C6 C7 C8 C9 0.4(2) . . . .
C7 C6 C11 C10 0.6(2) . . . .
C7 C8 C9 C10 0.5(3) . . . .
C8 C9 C10 C11 -0.8(3) . . . .
C9 C10 C11 C6 0.3(2) . . . .
C11 C6 C7 C8 -0.9(2) . . . .
C12 P1 C6 C7 82.97(13) . . . .
C12 P1 C6 C11 -97.32(12) . . . .
C12 P1 C18 C19 -0.30(14) . . . .
C12 P1 C18 C23 173.89(12) . . . .
C12 C13 C14 C15 0.0(2) . . . .
C13 C12 C17 C16 -0.3(2) . . . .
C13 C14 C15 C16 -0.5(2) . . . .
C14 C15 C16 C17 0.6(2) . . . .
C15 C16 C17 C12 -0.2(2) . . . .
C17 C12 C13 C14 0.4(2) . . . .
C18 P1 C6 C7 -27.21(14) . . . .
C18 P1 C6 C11 152.50(11) . . . .
C18 P1 C12 C13 -106.10(12) . . . .
C18 P1 C12 C17 75.40(13) . . . .
C18 C19 C20 C21 0.0(2) . . . .
C19 C18 C23 C22 -0.3(2) . . . .
C19 C20 C21 C22 -0.3(3) . . . .
C20 C21 C22 C23 0.2(3) . . . .
C21 C22 C23 C18 0.1(3) . . . .
C23 C18 C19 C20 0.3(2) . . . .
C1A C2 C3 C4 0.3(2) . . . .
B1A N1A C1A C2 -176.2(9) . . . .
B1A N1A C1A S1A 6.0(9) . . . .
N1B C2 C3 C4 0.3(2) . . . .
B1B N1B C1B C5 -176.6(9) . . . .
B1B N1B C1B S1B -0.4(9) . . . .

loop_
_exptl_oxdiff_crystal_face_indexfrac_h
_exptl_oxdiff_crystal_face_indexfrac_k
_exptl_oxdiff_crystal_face_indexfrac_l
_exptl_oxdiff_crystal_face_x
_exptl_oxdiff_crystal_face_y
_exptl_oxdiff_crystal_face_z
-2.0000 2.0000 5.0000 -0.0247 0.3074 0.3020
-2.0000 -0.0000 5.0000 -0.0138 0.0804 0.3539
-0.0000 5.0000 1.0000 0.0124 0.5789 -0.0892
2.0000 1.0000 -5.0000 0.0083 0.0332 -0.3799
2.0000 0.0000 -5.0000 0.0138 -0.0804 -0.3539
0.0000 -1.0000 0.0000 0.0054 -0.1135 0.0260
-3.0000 -0.0000 -5.0000 -0.5160 -0.0198 0.0221
3.0000 0.0000 5.0000 0.5160 0.0198 -0.0221
